data_4304559
loop_
_publ_author_name
'Ferdi Karadas'
'Eric J. Schelter'
'Michael Shatruk'
'Andrey V. Prosvirin'
'John Bacsa'
'Dmitry Smirnov'
'Andrew Ozarowski'
'J. Krzystek'
'Joshua Telser'
'Kim R. Dunbar'

_publ_contact_author_address
; 
Department of Chemistry
Texas A&M University
PO Box 30012 
College Station 
Texas 77842-3012 
USA
;
_publ_contact_author_email dunbar@mail.chem.tamu.edu
_publ_contact_author_fax (979)8457177
_publ_contact_author_name 'Kim Dunbar'
_publ_contact_author_phone (979)8621485
_publ_section_title
;
A Family of Cyanide-Bridged Molecular Squares: Structural and Magnetic
Properties of [{MIICl2}2{CoII(triphos)(CN)2}2].xCH2Cl2, M = Mn, Fe, Co,
Ni, Zn
;
_journal_name_full 'Inorganic Chemistry'
_journal_page_first 2074
_journal_page_last 2082
_journal_paper_doi 10.1021/ic702084e
_journal_volume 47
_journal_year 2008
_chemical_formula_moiety
;
[{(Co ) (Cl)2 -(CN)2-Co (triphos)2}2],  4(ClCH2Cl)
;
_chemical_formula_sum 'C86 H78 Cl4 Co2 N4 Ni2 P6'
_chemical_formula_weight 1730.42
_chemical_name_common 'Cobalt-nickel square'
_chemical_name_systematic
;
 cyclo(bis(dichloronickel(II)bis(\m~2~-cyano)(1,1,1-tris(diphenylphosphi
 nomethyl)ethane)dicobalt(II)) dichloromethane solvate
;
_space_group_IT_number 14
_symmetry_cell_setting monoclinic
_symmetry_space_group_name_Hall '-P 2yn'
_symmetry_space_group_name_H-M 'P 1 21/n 1'
_atom_sites_solution_hydrogens geom
_atom_sites_solution_primary direct
_atom_sites_solution_secondary difmap
_audit_creation_method
;
SHELXL-97, PLATON, and text editor.
;
_cell_angle_alpha 90.00
_cell_angle_beta 90.10(3)
_cell_angle_gamma 90.00
_cell_formula_units_Z 2
_cell_length_a 14.085(3)
_cell_length_b 16.365(3)
_cell_length_c 19.875(4)
_cell_measurement_temperature 110(2)
_cell_volume 4581.2(16)
_computing_cell_refinement 'SAINT V6.32 (Bruker, 2001)'
_computing_data_collection 'SMART V5.625 (Bruker, 2000)'
_computing_data_reduction 'SAINT V6.32 (Bruker, 2001)'
_computing_structure_refinement 'SHELXL-97 (Sheldrick, 1997)'
_computing_structure_solution 'SHELXS-97 (Sheldrick, 1990)'
_diffrn_ambient_temperature 110(2)
_diffrn_measured_fraction_theta_full 0.919
_diffrn_measured_fraction_theta_max 0.919
_diffrn_measurement_device_type 'SMART APEX CCD area-detector'
_diffrn_measurement_method '\w scans'
_diffrn_radiation_monochromator graphite
_diffrn_radiation_source 'fine-focus sealed tube'
_diffrn_radiation_type MoK\a
_diffrn_radiation_wavelength 0.71073
_diffrn_reflns_av_R_equivalents 0.0654
_diffrn_reflns_av_sigmaI/netI 0.0951
_diffrn_reflns_limit_h_max 18
_diffrn_reflns_limit_h_min -18
_diffrn_reflns_limit_k_max 21
_diffrn_reflns_limit_k_min -19
_diffrn_reflns_limit_l_max 25
_diffrn_reflns_limit_l_min -24
_diffrn_reflns_number 27965
_diffrn_reflns_theta_full 27.62
_diffrn_reflns_theta_max 27.62
_diffrn_reflns_theta_min 2.17
_exptl_absorpt_coefficient_mu 1.024
_exptl_absorpt_correction_T_max 0.7767
_exptl_absorpt_correction_T_min 0.7223
_exptl_absorpt_correction_type multi-scan
_exptl_absorpt_process_details 'SADABS V2.03  (Bruker 2003)'
_exptl_crystal_colour blue
_exptl_crystal_density_diffrn 1.254
_exptl_crystal_density_method 'not measured'
_exptl_crystal_description plate
_exptl_crystal_F_000 1780
_exptl_crystal_size_max 0.34
_exptl_crystal_size_mid 0.32
_exptl_crystal_size_min 0.26
_refine_diff_density_max 1.099
_refine_diff_density_min -0.581
_refine_diff_density_rms 0.099
_refine_ls_extinction_method none
_refine_ls_goodness_of_fit_ref 0.947
_refine_ls_hydrogen_treatment mixed
_refine_ls_matrix_type full
_refine_ls_number_parameters 496
_refine_ls_number_reflns 9799
_refine_ls_number_restraints 12
_refine_ls_restrained_S_all 0.946
_refine_ls_R_factor_all 0.0843
_refine_ls_R_factor_gt 0.0554
_refine_ls_shift/su_max 0.038
_refine_ls_shift/su_mean 0.001
_refine_ls_structure_factor_coef Fsqd
_refine_ls_weighting_details 'calc w=1/[\s^2^(Fo^2^)+(0.0684P)^2^+0.0000P] where P=(Fo^2^+2Fc^2^)/3'
_refine_ls_weighting_scheme calc
_refine_ls_wR_factor_gt 0.1297
_refine_ls_wR_factor_ref 0.1368
_reflns_number_gt 6326
_reflns_number_total 9799
_reflns_threshold_expression I>2\s(I)
_cod_data_source_file ic702084e-file005.cif
_cod_data_source_block fk022sq
_cod_original_cell_volume 4581.5(16)
_cod_database_code 4304559

loop_
_symmetry_equiv_pos_as_xyz
'x, y, z'
'-x+1/2, y+1/2, -z+1/2'
'-x, -y, -z'
'x-1/2, -y-1/2, z-1/2'

loop_
_atom_site_label
_atom_site_type_symbol
_atom_site_fract_x
_atom_site_fract_y
_atom_site_fract_z
_atom_site_U_iso_or_equiv
_atom_site_adp_type
_atom_site_occupancy
_atom_site_symmetry_multiplicity
_atom_site_calc_flag
_atom_site_refinement_flags
_atom_site_disorder_assembly
_atom_site_disorder_group
Co1 Co 0.09471(3) 0.18386(3) 0.10135(2) 0.01809(14) Uani 1 1 d . A .
Ni1 Ni 0.11861(4) -0.12063(3) 0.09463(3) 0.02764(15) Uani 1 1 d . . .
Cl1 Cl 0.27234(8) -0.15265(7) 0.08634(6) 0.0442(3) Uani 1 1 d . . .
P1 P 0.22388(7) 0.25060(6) 0.05488(5) 0.0242(2) Uani 1 1 d . . .
N1 N 0.1138(2) 0.00032(19) 0.09237(15) 0.0255(8) Uani 1 1 d . . .
C1 C 0.1113(3) 0.0699(2) 0.09586(18) 0.0222(9) Uani 1 1 d . . .
Cl2 Cl 0.04503(8) -0.16109(6) 0.18878(5) 0.0369(3) Uani 1 1 d . . .
P2 P 0.16444(7) 0.18773(6) 0.20281(5) 0.0235(2) Uani 1 1 d . . .
N2 N 0.0381(2) -0.15539(18) 0.01726(16) 0.0242(7) Uani 1 1 d . . .
C2 C 0.0134(3) 0.1692(2) 0.02688(19) 0.0219(8) Uani 1 1 d . . .
P3 P 0.02282(7) 0.30087(6) 0.12366(5) 0.0220(2) Uani 1 1 d . . .
C3 C 0.2050(3) 0.3545(2) 0.1715(2) 0.0248(9) Uani 1 1 d . . .
C4 C 0.2753(3) 0.3189(2) 0.1198(2) 0.0281(9) Uani 1 1 d . A .
H4A H 0.3248 0.2881 0.1446 0.034 Uiso 1 1 calc R . .
H4B H 0.3072 0.3649 0.0967 0.034 Uiso 1 1 calc R . .
C5 C 0.1877(3) 0.2936(2) 0.22964(19) 0.0270(9) Uani 1 1 d . A .
H5A H 0.1330 0.3130 0.2564 0.032 Uiso 1 1 calc R . .
H5B H 0.2441 0.2938 0.2595 0.032 Uiso 1 1 calc R . .
C6 C 0.1100(3) 0.3821(2) 0.13891(19) 0.0230(9) Uani 1 1 d . A .
H6A H 0.1244 0.4088 0.0954 0.028 Uiso 1 1 calc R . .
H6B H 0.0805 0.4237 0.1684 0.028 Uiso 1 1 calc R . .
C7 C 0.2523(3) 0.4302(2) 0.2033(2) 0.0367(11) Uani 1 1 d . A .
H7A H 0.3141 0.4148 0.2222 0.055 Uiso 1 1 calc R . .
H7B H 0.2117 0.4517 0.2391 0.055 Uiso 1 1 calc R . .
H7C H 0.2614 0.4722 0.1688 0.055 Uiso 1 1 calc R . .
C8 C 0.3262(3) 0.1948(2) 0.0233(2) 0.0339(10) Uani 1 1 d . . .
C9 C 0.4168(3) 0.2246(3) 0.0264(3) 0.0483(13) Uani 1 1 d . . .
H9 H 0.4278 0.2769 0.0457 0.058 Uiso 1 1 calc R . .
C10 C 0.4923(4) 0.1801(3) 0.0022(3) 0.0552(14) Uani 1 1 d . . .
H10 H 0.5549 0.2012 0.0058 0.066 Uiso 1 1 calc R . .
C11 C 0.4773(4) 0.1060(4) -0.0269(3) 0.0630(17) Uani 1 1 d . . .
H11 H 0.5294 0.0765 -0.0451 0.076 Uiso 1 1 calc R . .
C12 C 0.3868(4) 0.0733(4) -0.0304(3) 0.0673(17) Uani 1 1 d . . .
H12 H 0.3770 0.0205 -0.0489 0.081 Uiso 1 1 calc R . .
C13 C 0.3106(4) 0.1184(3) -0.0065(2) 0.0512(14) Uani 1 1 d . . .
H13 H 0.2479 0.0975 -0.0104 0.061 Uiso 1 1 calc R . .
C14 C 0.1999(3) 0.3160(2) -0.01845(19) 0.0235(8) Uani 1 1 d . . .
C15 C 0.2283(3) 0.3964(2) -0.0245(2) 0.0293(9) Uani 1 1 d . . .
H15 H 0.2617 0.4218 0.0114 0.035 Uiso 1 1 calc R . .
C16 C 0.2086(3) 0.4411(3) -0.0829(2) 0.0362(11) Uani 1 1 d . . .
H16 H 0.2268 0.4969 -0.0861 0.043 Uiso 1 1 calc R . .
C17 C 0.1624(3) 0.4035(3) -0.1362(2) 0.0347(10) Uani 1 1 d . . .
H17 H 0.1498 0.4335 -0.1762 0.042 Uiso 1 1 calc R . .
C18 C 0.1346(3) 0.3230(3) -0.1316(2) 0.0321(10) Uani 1 1 d . . .
H18 H 0.1034 0.2973 -0.1684 0.038 Uiso 1 1 calc R . .
C19 C 0.1524(3) 0.2798(2) -0.0729(2) 0.0269(9) Uani 1 1 d . . .
H19 H 0.1320 0.2246 -0.0695 0.032 Uiso 1 1 calc R . .
C20 C 0.2815(3) 0.1386(2) 0.2102(2) 0.0262(9) Uani 1 1 d . . .
C21 C 0.3173(3) 0.0877(2) 0.1617(2) 0.0311(10) Uani 1 1 d . . .
H21 H 0.2802 0.0753 0.1230 0.037 Uiso 1 1 calc R . .
C22 C 0.4072(3) 0.0542(2) 0.1686(2) 0.0366(11) Uani 1 1 d . . .
H22 H 0.4321 0.0199 0.1343 0.044 Uiso 1 1 calc R . .
C23 C 0.4605(3) 0.0706(3) 0.2253(2) 0.0397(12) Uani 1 1 d . . .
H23 H 0.5221 0.0476 0.2300 0.048 Uiso 1 1 calc R . .
C24 C 0.4255(3) 0.1193(3) 0.2745(2) 0.0402(12) Uani 1 1 d . . .
H24 H 0.4624 0.1299 0.3135 0.048 Uiso 1 1 calc R . .
C25 C 0.3366(3) 0.1535(2) 0.2680(2) 0.0348(11) Uani 1 1 d . . .
H25 H 0.3124 0.1874 0.3028 0.042 Uiso 1 1 calc R . .
C26 C 0.1014(3) 0.1410(2) 0.2725(2) 0.0300(10) Uani 1 1 d . . .
C27 C 0.0978(4) 0.1759(3) 0.3361(2) 0.0467(13) Uani 1 1 d . . .
H27 H 0.1274 0.2271 0.3441 0.056 Uiso 1 1 calc R . .
C28 C 0.0512(4) 0.1364(3) 0.3879(3) 0.0572(15) Uani 1 1 d . . .
H28 H 0.0488 0.1609 0.4312 0.069 Uiso 1 1 calc R . .
C29 C 0.0084(4) 0.0625(3) 0.3774(3) 0.0555(14) Uani 1 1 d . . .
H29 H -0.0238 0.0361 0.4133 0.067 Uiso 1 1 calc R . .
C30 C 0.0119(3) 0.0267(3) 0.3156(2) 0.0435(12) Uani 1 1 d . . .
H30 H -0.0179 -0.0247 0.3086 0.052 Uiso 1 1 calc R . .
C31 C 0.0586(3) 0.0648(2) 0.2626(2) 0.0352(10) Uani 1 1 d . . .
H31 H 0.0615 0.0391 0.2198 0.042 Uiso 1 1 calc R . .
C32A C -0.0471(4) 0.2928(4) 0.1997(3) 0.0367(16) Uani 0.887(7) 1 d PD A -1
C33A C -0.0891(4) 0.2205(4) 0.2169(4) 0.0401(16) Uani 0.887(7) 1 d PD A -1
H33A H -0.0832 0.1754 0.1872 0.048 Uiso 0.887(7) 1 calc PR A -1
C34A C -0.1387(5) 0.2108(5) 0.2743(4) 0.072(2) Uani 0.887(7) 1 d PD A -1
H34A H -0.1712 0.1609 0.2824 0.086 Uiso 0.887(7) 1 calc PR A -1
C35A C -0.1424(5) 0.2700(6) 0.3190(4) 0.093(3) Uani 0.887(7) 1 d PD A -1
H35A H -0.1719 0.2608 0.3613 0.111 Uiso 0.887(7) 1 calc PR A -1
C36A C -0.1038(6) 0.3443(6) 0.3048(4) 0.099(3) Uani 0.887(7) 1 d PD A -1
H36A H -0.1099 0.3881 0.3359 0.118 Uiso 0.887(7) 1 calc PR A -1
C37A C -0.0554(5) 0.3558(4) 0.2444(4) 0.070(2) Uani 0.887(7) 1 d PD A -1
H37A H -0.0282 0.4075 0.2343 0.084 Uiso 0.887(7) 1 calc PR A -1
C32B C -0.071(3) 0.311(3) 0.190(3) 0.0367(16) Uani 0.11 1 d PD A -2
C33B C -0.110(4) 0.242(2) 0.217(3) 0.0401(16) Uani 0.11 1 d PD A -2
H33B H -0.0899 0.1900 0.2000 0.048 Uiso 0.113(7) 1 calc PR A -2
C34B C -0.176(4) 0.244(3) 0.266(3) 0.072(2) Uani 0.11 1 d PD A -2
H34B H -0.2034 0.1944 0.2821 0.086 Uiso 0.113(7) 1 calc PR A -2
C35B C -0.203(3) 0.315(4) 0.291(2) 0.093(3) Uani 0.11 1 d PD A -2
H35B H -0.2459 0.3162 0.3279 0.111 Uiso 0.113(7) 1 calc PR A -2
C36B C -0.170(4) 0.385(3) 0.265(3) 0.099(3) Uani 0.11 1 d PD A -2
H36B H -0.1905 0.4360 0.2834 0.118 Uiso 0.113(7) 1 calc PR A -2
C37B C -0.105(3) 0.385(2) 0.212(2) 0.070(2) Uani 0.11 1 d PD A -2
H37B H -0.0857 0.4349 0.1912 0.084 Uiso 0.113(7) 1 calc PR A -2
C38 C -0.0579(3) 0.3414(2) 0.0592(2) 0.0241(9) Uani 1 1 d . A .
C39 C -0.1517(3) 0.3138(2) 0.0586(2) 0.0385(11) Uani 1 1 d . . .
H39 H -0.1739 0.2792 0.0936 0.046 Uiso 1 1 calc R A .
C40 C -0.2125(3) 0.3369(3) 0.0067(3) 0.0477(14) Uani 1 1 d . A .
H40 H -0.2763 0.3182 0.0068 0.057 Uiso 1 1 calc R . .
C41 C -0.1819(3) 0.3858(3) -0.0439(3) 0.0451(13) Uani 1 1 d . . .
H41 H -0.2242 0.4012 -0.0789 0.054 Uiso 1 1 calc R A .
C42 C -0.0903(3) 0.4129(3) -0.0446(2) 0.0375(11) Uani 1 1 d . A .
H42 H -0.0689 0.4468 -0.0803 0.045 Uiso 1 1 calc R . .
C43 C -0.0276(3) 0.3912(2) 0.0071(2) 0.0274(9) Uani 1 1 d . . .
H43 H 0.0360 0.4106 0.0064 0.033 Uiso 1 1 calc R A .

loop_
_atom_site_aniso_label
_atom_site_aniso_U_11
_atom_site_aniso_U_22
_atom_site_aniso_U_33
_atom_site_aniso_U_23
_atom_site_aniso_U_13
_atom_site_aniso_U_12
Co1 0.0254(3) 0.0102(2) 0.0186(3) -0.00059(19) -0.0097(2) -0.00146(19)
Ni1 0.0353(3) 0.0165(2) 0.0311(3) -0.0012(2) -0.0168(2) 0.0030(2)
Cl1 0.0383(6) 0.0477(7) 0.0465(7) 0.0000(5) -0.0105(5) 0.0154(5)
P1 0.0274(5) 0.0182(5) 0.0271(6) 0.0013(4) -0.0060(5) 0.0047(4)
N1 0.0301(18) 0.0165(16) 0.030(2) 0.0005(14) -0.0109(15) -0.0025(13)
C1 0.024(2) 0.023(2) 0.019(2) 0.0006(16) -0.0120(16) -0.0001(15)
Cl2 0.0486(6) 0.0282(5) 0.0340(6) 0.0039(4) -0.0096(5) -0.0060(5)
P2 0.0316(5) 0.0169(5) 0.0221(6) -0.0003(4) -0.0117(4) -0.0058(4)
N2 0.0298(17) 0.0157(15) 0.0270(19) -0.0012(13) -0.0116(15) 0.0008(13)
C2 0.030(2) 0.0104(17) 0.026(2) -0.0002(15) -0.0020(18) 0.0056(15)
P3 0.0242(5) 0.0169(5) 0.0249(6) -0.0055(4) -0.0042(4) -0.0025(4)
C3 0.031(2) 0.0127(18) 0.031(2) -0.0024(16) -0.0110(18) -0.0012(15)
C4 0.026(2) 0.021(2) 0.038(2) 0.0060(18) -0.0090(19) -0.0013(16)
C5 0.036(2) 0.0189(19) 0.026(2) -0.0041(16) -0.0096(18) -0.0083(16)
C6 0.0251(19) 0.0136(17) 0.030(2) -0.0059(15) -0.0099(17) 0.0004(15)
C7 0.043(3) 0.015(2) 0.051(3) -0.0013(19) -0.024(2) -0.0035(17)
C8 0.036(2) 0.030(2) 0.036(3) 0.0079(19) -0.005(2) 0.0148(19)
C9 0.047(3) 0.029(3) 0.069(4) 0.012(2) 0.019(3) 0.008(2)
C10 0.043(3) 0.045(3) 0.078(4) 0.020(3) 0.022(3) 0.015(2)
C11 0.061(4) 0.077(4) 0.051(4) 0.004(3) 0.004(3) 0.046(3)
C12 0.063(4) 0.077(4) 0.061(4) -0.024(3) -0.007(3) 0.037(3)
C13 0.047(3) 0.061(3) 0.046(3) -0.017(3) -0.009(2) 0.027(3)
C14 0.0203(19) 0.025(2) 0.026(2) 0.0059(16) 0.0007(17) 0.0062(15)
C15 0.027(2) 0.029(2) 0.032(2) 0.0044(18) -0.0020(18) 0.0013(17)
C16 0.033(2) 0.034(2) 0.042(3) 0.013(2) -0.003(2) -0.0019(19)
C17 0.025(2) 0.044(3) 0.035(3) 0.014(2) -0.0030(19) -0.0006(19)
C18 0.021(2) 0.045(3) 0.030(2) 0.002(2) -0.0043(18) 0.0069(18)
C19 0.027(2) 0.023(2) 0.031(2) 0.0006(17) 0.0008(18) 0.0072(16)
C20 0.029(2) 0.020(2) 0.029(2) 0.0098(17) -0.0123(18) -0.0078(16)
C21 0.038(2) 0.018(2) 0.037(3) 0.0039(18) -0.015(2) 0.0007(17)
C22 0.036(2) 0.026(2) 0.047(3) 0.0094(19) -0.009(2) 0.0041(18)
C23 0.037(2) 0.025(2) 0.057(3) 0.015(2) -0.016(2) -0.0035(19)
C24 0.037(2) 0.034(2) 0.050(3) 0.015(2) -0.027(2) -0.012(2)
C25 0.041(2) 0.026(2) 0.038(3) 0.0084(18) -0.021(2) -0.0122(18)
C26 0.036(2) 0.026(2) 0.027(2) -0.0004(17) -0.0092(19) -0.0079(17)
C27 0.067(3) 0.045(3) 0.028(3) 0.001(2) -0.009(2) -0.019(2)
C28 0.074(4) 0.068(4) 0.030(3) -0.008(3) 0.002(3) -0.018(3)
C29 0.062(3) 0.066(4) 0.038(3) 0.010(3) 0.005(3) -0.027(3)
C30 0.053(3) 0.037(3) 0.040(3) 0.005(2) 0.002(2) -0.020(2)
C31 0.043(3) 0.030(2) 0.032(3) 0.0010(19) -0.005(2) -0.0071(19)
C32A 0.029(3) 0.047(4) 0.034(3) -0.019(3) 0.007(3) -0.011(2)
C33A 0.024(4) 0.062(4) 0.034(3) 0.004(3) -0.002(3) -0.007(3)
C34A 0.049(4) 0.123(7) 0.044(4) 0.001(4) 0.002(4) -0.036(4)
C35A 0.048(4) 0.175(9) 0.055(5) -0.012(6) 0.004(4) -0.032(5)
C36A 0.070(5) 0.151(8) 0.075(6) -0.059(6) 0.022(4) -0.033(5)
C37A 0.052(4) 0.082(5) 0.075(5) -0.041(4) 0.014(4) -0.019(4)
C32B 0.029(3) 0.047(4) 0.034(3) -0.019(3) 0.007(3) -0.011(2)
C33B 0.024(4) 0.062(4) 0.034(3) 0.004(3) -0.002(3) -0.007(3)
C34B 0.049(4) 0.123(7) 0.044(4) 0.001(4) 0.002(4) -0.036(4)
C35B 0.048(4) 0.175(9) 0.055(5) -0.012(6) 0.004(4) -0.032(5)
C36B 0.070(5) 0.151(8) 0.075(6) -0.059(6) 0.022(4) -0.033(5)
C37B 0.052(4) 0.082(5) 0.075(5) -0.041(4) 0.014(4) -0.019(4)
C38 0.0208(19) 0.0150(18) 0.036(2) -0.0095(17) -0.0071(18) 0.0031(15)
C39 0.030(2) 0.020(2) 0.066(3) -0.002(2) -0.012(2) -0.0025(17)
C40 0.031(2) 0.025(2) 0.087(4) 0.004(2) -0.022(3) -0.0040(18)
C41 0.046(3) 0.029(2) 0.060(3) -0.012(2) -0.031(2) 0.011(2)
C42 0.045(3) 0.029(2) 0.038(3) -0.0061(19) -0.015(2) 0.0104(19)
C43 0.027(2) 0.025(2) 0.030(2) -0.0128(18) -0.0049(18) 0.0094(16)

loop_
_atom_type_symbol
_atom_type_description
_atom_type_scat_dispersion_real
_atom_type_scat_dispersion_imag
_atom_type_scat_source
C C 0.0033 0.0016 'International Tables Vol C Tables 4.2.6.8 and 6.1.1.4'
H H 0.0000 0.0000 'International Tables Vol C Tables 4.2.6.8 and 6.1.1.4'
N N 0.0061 0.0033 'International Tables Vol C Tables 4.2.6.8 and 6.1.1.4'
P P 0.1023 0.0942 'International Tables Vol C Tables 4.2.6.8 and 6.1.1.4'
Cl Cl 0.1484 0.1585 'International Tables Vol C Tables 4.2.6.8 and 6.1.1.4'
Co Co 0.3494 0.9721 'International Tables Vol C Tables 4.2.6.8 and 6.1.1.4'
Ni Ni 0.3393 1.1124 'International Tables Vol C Tables 4.2.6.8 and 6.1.1.4'

loop_
_geom_angle_atom_site_label_1
_geom_angle_atom_site_label_2
_geom_angle_atom_site_label_3
_geom_angle
_geom_angle_site_symmetry_1
_geom_angle_site_symmetry_3
_geom_angle_publ_flag
C1 Co1 C2 84.47(14) . . ?
C1 Co1 P3 157.88(12) . . ?
C2 Co1 P3 89.44(11) . . ?
C1 Co1 P2 91.47(10) . . ?
C2 Co1 P2 166.96(13) . . ?
P3 Co1 P2 89.72(4) . . ?
C1 Co1 P1 110.26(12) . . ?
C2 Co1 P1 102.91(12) . . ?
P3 Co1 P1 91.83(4) . . ?
P2 Co1 P1 90.12(4) . . ?
N1 Ni1 N2 104.39(12) . . ?
N1 Ni1 Cl1 105.41(10) . . ?
N2 Ni1 Cl1 115.24(10) . . ?
N1 Ni1 Cl2 107.36(10) . . ?
N2 Ni1 Cl2 107.28(10) . . ?
Cl1 Ni1 Cl2 116.24(5) . . ?
C8 P1 C14 99.40(18) . . ?
C8 P1 C4 103.55(19) . . ?
C14 P1 C4 105.76(17) . . ?
C8 P1 Co1 121.62(15) . . ?
C14 P1 Co1 116.56(12) . . ?
C4 P1 Co1 108.25(14) . . ?
C1 N1 Ni1 175.2(3) . . ?
N1 C1 Co1 174.6(3) . . ?
C26 P2 C20 101.21(18) . . ?
C26 P2 C5 105.22(18) . . ?
C20 P2 C5 103.20(17) . . ?
C26 P2 Co1 117.39(12) . . ?
C20 P2 Co1 116.79(14) . . ?
C5 P2 Co1 111.38(12) . . ?
C2 N2 Ni1 173.8(3) 3 . ?
N2 C2 Co1 175.7(3) 3 . ?
C32A P3 C6 106.2(2) . . ?
C32A P3 C38 105.8(2) . . ?
C6 P3 C38 105.51(16) . . ?
C32A P3 C32B 15.1(17) . . ?
C6 P3 C32B 106.9(16) . . ?
C38 P3 C32B 91.3(18) . . ?
C32A P3 Co1 110.74(19) . . ?
C6 P3 Co1 110.73(12) . . ?
C38 P3 Co1 117.11(12) . . ?
C32B P3 Co1 122.8(14) . . ?
C7 C3 C4 107.4(3) . . ?
C7 C3 C5 106.3(3) . . ?
C4 C3 C5 110.9(3) . . ?
C7 C3 C6 108.0(3) . . ?
C4 C3 C6 112.6(3) . . ?
C5 C3 C6 111.3(3) . . ?
C3 C4 P1 116.2(2) . . ?
C3 C5 P2 114.8(3) . . ?
C3 C6 P3 115.8(2) . . ?
C9 C8 C13 118.9(4) . . ?
C9 C8 P1 123.0(3) . . ?
C13 C8 P1 118.1(3) . . ?
C8 C9 C10 121.1(5) . . ?
C11 C10 C9 120.1(5) . . ?
C10 C11 C12 120.5(5) . . ?
C11 C12 C13 119.4(5) . . ?
C12 C13 C8 119.9(5) . . ?
C15 C14 C19 118.2(3) . . ?
C15 C14 P1 124.8(3) . . ?
C19 C14 P1 116.9(3) . . ?
C14 C15 C16 120.9(4) . . ?
C17 C16 C15 119.6(4) . . ?
C18 C17 C16 120.5(4) . . ?
C17 C18 C19 119.5(4) . . ?
C18 C19 C14 121.3(4) . . ?
C21 C20 C25 118.5(4) . . ?
C21 C20 P2 122.6(3) . . ?
C25 C20 P2 118.9(3) . . ?
C20 C21 C22 120.5(4) . . ?
C23 C22 C21 120.0(4) . . ?
C24 C23 C22 120.3(4) . . ?
C23 C24 C25 120.3(4) . . ?
C24 C25 C20 120.4(4) . . ?
C27 C26 C31 118.5(4) . . ?
C27 C26 P2 122.7(3) . . ?
C31 C26 P2 118.7(3) . . ?
C28 C27 C26 120.3(4) . . ?
C29 C28 C27 120.6(5) . . ?
C30 C29 C28 120.1(5) . . ?
C29 C30 C31 120.5(4) . . ?
C30 C31 C26 119.9(4) . . ?
C33A C32A C37A 116.9(6) . . ?
C33A C32A P3 120.6(5) . . ?
C37A C32A P3 122.4(5) . . ?
C34A C33A C32A 122.7(7) . . ?
C35A C34A C33A 120.4(7) . . ?
C34A C35A C36A 120.1(7) . . ?
C35A C36A C37A 119.7(7) . . ?
C32A C37A C36A 120.0(7) . . ?
C33B C32B C37B 119(2) . . ?
C33B C32B P3 118(3) . . ?
C37B C32B P3 123(3) . . ?
C34B C33B C32B 122(2) . . ?
C35B C34B C33B 120(2) . . ?
C34B C35B C36B 121(2) . . ?
C35B C36B C37B 121(2) . . ?
C32B C37B C36B 118(2) . . ?
C43 C38 C39 118.5(3) . . ?
C43 C38 P3 122.9(3) . . ?
C39 C38 P3 118.3(3) . . ?
C40 C39 C38 119.9(4) . . ?
C41 C40 C39 120.9(4) . . ?
C40 C41 C42 120.0(4) . . ?
C41 C42 C43 120.4(4) . . ?
C38 C43 C42 120.2(4) . . ?

loop_
_geom_bond_atom_site_label_1
_geom_bond_atom_site_label_2
_geom_bond_distance
_geom_bond_site_symmetry_2
_geom_bond_publ_flag
Co1 C1 1.883(4) . ?
Co1 C2 1.885(4) . ?
Co1 P3 2.2115(11) . ?
Co1 P2 2.2424(11) . ?
Co1 P1 2.3156(13) . ?
Ni1 N1 1.981(3) . ?
Ni1 N2 1.992(3) . ?
Ni1 Cl1 2.2343(13) . ?
Ni1 Cl2 2.2407(14) . ?
P1 C8 1.819(4) . ?
P1 C14 1.840(4) . ?
P1 C4 1.854(4) . ?
N1 C1 1.141(4) . ?
P2 C26 1.815(4) . ?
P2 C20 1.840(4) . ?
P2 C5 1.842(3) . ?
N2 C2 1.160(4) 3 ?
C2 N2 1.160(4) 3 ?
P3 C32A 1.810(6) . ?
P3 C6 1.834(3) . ?
P3 C38 1.836(4) . ?
P3 C32B 1.89(4) . ?
C3 C7 1.542(5) . ?
C3 C4 1.543(6) . ?
C3 C5 1.545(5) . ?
C3 C6 1.553(5) . ?
C8 C9 1.368(6) . ?
C8 C13 1.400(6) . ?
C9 C10 1.376(6) . ?
C10 C11 1.360(7) . ?
C11 C12 1.384(8) . ?
C12 C13 1.387(7) . ?
C14 C15 1.381(5) . ?
C14 C19 1.403(5) . ?
C15 C16 1.399(5) . ?
C16 C17 1.386(6) . ?
C17 C18 1.378(6) . ?
C18 C19 1.387(5) . ?
C20 C21 1.372(6) . ?
C20 C25 1.406(5) . ?
C21 C22 1.387(5) . ?
C22 C23 1.379(6) . ?
C23 C24 1.354(6) . ?
C24 C25 1.378(6) . ?
C26 C27 1.389(6) . ?
C26 C31 1.399(5) . ?
C27 C28 1.382(7) . ?
C28 C29 1.367(7) . ?
C29 C30 1.363(6) . ?
C30 C31 1.391(6) . ?
C32A C33A 1.366(7) . ?
C32A C37A 1.366(8) . ?
C33A C34A 1.348(8) . ?
C34A C35A 1.317(10) . ?
C35A C36A 1.362(11) . ?
C36A C37A 1.395(10) . ?
C32B C33B 1.370(19) . ?
C32B C37B 1.373(19) . ?
C33B C34B 1.350(19) . ?
C34B C35B 1.32(2) . ?
C35B C36B 1.35(2) . ?
C36B C37B 1.39(2) . ?
C38 C43 1.385(6) . ?
C38 C39 1.396(5) . ?
C39 C40 1.392(6) . ?
C40 C41 1.357(7) . ?
C41 C42 1.364(6) . ?
C42 C43 1.399(5) . ?
